data_2241794
loop_
_publ_author_name
'Katinait\.e, Judita'
'Harrison, William T. A.'

_publ_section_title
;
 Different cation-protonation patterns in molecular salts of unsymmetrical
 dimethyhydrazine: C~2~H~9~N~2~&#x00B7;Br and
 C~2~H~9~N~2~&#x00B7;H~2~PO~3~
;
_journal_coeditor_code SU5314
_journal_issue 8
_journal_name_full 'Acta Crystallographica Section E'
_journal_page_first 1206
_journal_page_last 1210
_journal_paper_doi 10.1107/S2056989016011993
_journal_volume 72
_journal_year 2016
_chemical_formula_iupac 'C2 H9 N2 +, H2 P O3 -'
_chemical_formula_moiety 'C2 H9 N2 +, H2 O3 P -'
_chemical_formula_sum 'C2 H11 N2 O3 P'
_chemical_formula_weight 142.10
_chemical_name_systematic
;
2,2-Dimethylhydrazin-1-ium dihydrogen phosphite
;
_space_group_crystal_system orthorhombic
_space_group_IT_number 33
_space_group_name_Hall 'P 2c -2n'
_space_group_name_H-M_alt 'P n a 21'
_symmetry_space_group_name_Hall 'P 2c -2n'
_symmetry_space_group_name_H-M 'P n a 21'
_atom_sites_solution_hydrogens mixed
_atom_sites_solution_primary direct
_atom_sites_solution_secondary difmap
_audit_creation_method SHELXL-2014/7
_cell_angle_alpha 90
_cell_angle_beta 90
_cell_angle_gamma 90
_cell_formula_units_Z 4
_cell_length_a 8.0690(2)
_cell_length_b 6.9970(2)
_cell_length_c 11.7001(6)
_cell_measurement_reflns_used 4031
_cell_measurement_temperature 100(2)
_cell_measurement_theta_max 27.49
_cell_measurement_theta_min 3.37
_cell_volume 660.57(4)
_computing_cell_refinement
;
CrystalClear (Rigaku, 2012)
;
_computing_data_collection
;
CrystalClear (Rigaku, 2012)
;
_computing_data_reduction
;
CrystalClear (Rigaku, 2012)
;
_computing_molecular_graphics
;
ORTEP-3 for Windows (Farrugia, 2012)
;
_computing_publication_material
;
publCIF (Westrip, 2010)
;
_computing_structure_refinement
;
SHELXL2014 (Sheldrick, 2015)
;
_computing_structure_solution
;
SHELXS97 (Sheldrick, 2008)
;
_diffrn_ambient_temperature 100(2)
_diffrn_measured_fraction_theta_full 0.995
_diffrn_measured_fraction_theta_max 0.995
_diffrn_measurement_device_type 'Rigaku Mercury CCD'
_diffrn_measurement_method \w
_diffrn_radiation_type MoK\a
_diffrn_radiation_wavelength 0.71073
_diffrn_reflns_av_R_equivalents 0.0232
_diffrn_reflns_limit_h_max 10
_diffrn_reflns_limit_h_min -8
_diffrn_reflns_limit_k_max 9
_diffrn_reflns_limit_k_min -8
_diffrn_reflns_limit_l_max 13
_diffrn_reflns_limit_l_min -15
_diffrn_reflns_number 5347
_diffrn_reflns_theta_full 25.242
_diffrn_reflns_theta_max 27.484
_diffrn_reflns_theta_min 3.393
_exptl_absorpt_coefficient_mu 0.349
_exptl_absorpt_correction_type none
_exptl_crystal_colour yellow
_exptl_crystal_density_diffrn 1.429
_exptl_crystal_description plate
_exptl_crystal_F_000 304
_exptl_crystal_size_max 0.18
_exptl_crystal_size_mid 0.18
_exptl_crystal_size_min 0.02
_refine_diff_density_max 0.235
_refine_diff_density_min -0.279
_refine_ls_abs_structure_details
;
Refined as an inversion twin.
;
_refine_ls_abs_structure_Flack 0.15(14)
_refine_ls_extinction_method none
_refine_ls_goodness_of_fit_ref 1.087
_refine_ls_hydrogen_treatment constr
_refine_ls_matrix_type full
_refine_ls_number_parameters 77
_refine_ls_number_reflns 1395
_refine_ls_number_restraints 1
_refine_ls_restrained_S_all 1.087
_refine_ls_R_factor_all 0.0258
_refine_ls_R_factor_gt 0.0249
_refine_ls_shift/su_max 0.000
_refine_ls_shift/su_mean 0.000
_refine_ls_structure_factor_coef Fsqd
_refine_ls_weighting_details 'w=1/[\s^2^(Fo^2^)+(0.0374P)^2^+0.2030P] where P=(Fo^2^+2Fc^2^)/3'
_refine_ls_weighting_scheme calc
_refine_ls_wR_factor_gt 0.0641
_refine_ls_wR_factor_ref 0.0645
_reflns_number_gt 1365
_reflns_number_total 1395
_reflns_threshold_expression 'I > 2\s(I)'
_cod_data_source_file su5314sup1.cif
_cod_data_source_block II
_cod_database_code 2241794
_shelx_space_group_comment
;
The symmetry employed for this shelxl refinement is uniquely defined
by the following loop, which should always be used as a source of
symmetry information in preference to the above space-group names.
They are only intended as comments.
;

loop_
_space_group_symop_operation_xyz
'x, y, z'
'-x, -y, z+1/2'
'-x+1/2, y+1/2, z+1/2'
'x+1/2, -y+1/2, z'

loop_
_atom_site_type_symbol
_atom_site_label
_atom_site_fract_x
_atom_site_fract_y
_atom_site_fract_z
_atom_site_U_iso_or_equiv
_atom_site_adp_type
_atom_site_calc_flag
_atom_site_occupancy
N N1 0.5416(2) 0.5852(2) 0.22552(17) 0.0132(4) Uani d 1
H H1n 0.6455 0.5972 0.1962 0.016 Uiso calc 1
H H2n 0.4779 0.6848 0.2016 0.016 Uiso calc 1
H H3n 0.4960 0.4735 0.2011 0.016 Uiso calc 1
N N2 0.5499(2) 0.5853(3) 0.34964(17) 0.0145(4) Uani d 1
C C1 0.3807(3) 0.5724(3) 0.3936(3) 0.0189(5) Uani d 1
H H1a 0.3169 0.6834 0.3677 0.028 Uiso calc 1
H H1b 0.3832 0.5699 0.4773 0.028 Uiso calc 1
H H1c 0.3286 0.4551 0.3652 0.028 Uiso calc 1
C C2 0.6471(3) 0.4186(3) 0.3845(2) 0.0206(5) Uani d 1
H H2a 0.7575 0.4255 0.3499 0.031 Uiso calc 1
H H2b 0.5912 0.3018 0.3590 0.031 Uiso calc 1
H H2c 0.6576 0.4169 0.4679 0.031 Uiso calc 1
P P1 0.45797(6) 0.05934(7) 0.10615(6) 0.01209(15) Uani d 1
H H1 0.4666 0.0529 -0.0064 0.015 Uiso calc 1
O O1 0.35870(18) -0.1101(2) 0.14409(14) 0.0153(3) Uani d 1
O O2 0.39202(17) 0.2526(2) 0.13797(14) 0.0165(4) Uani d 1
O O3 0.63746(19) 0.0285(2) 0.15307(17) 0.0196(4) Uani d 1
H H1o 0.7059 0.1224 0.1417 0.024 Uiso d 1

loop_
_atom_site_aniso_label
_atom_site_aniso_U_11
_atom_site_aniso_U_22
_atom_site_aniso_U_33
_atom_site_aniso_U_12
_atom_site_aniso_U_13
_atom_site_aniso_U_23
N1 0.0099(8) 0.0108(8) 0.0189(10) 0.0002(6) -0.0001(7) -0.0003(7)
N2 0.0114(9) 0.0142(9) 0.0180(11) 0.0005(6) -0.0007(7) -0.0007(8)
C1 0.0124(10) 0.0206(11) 0.0236(13) -0.0007(8) 0.0021(10) -0.0016(9)
C2 0.0172(11) 0.0209(12) 0.0237(13) 0.0050(8) -0.0028(10) 0.0023(10)
P1 0.0074(2) 0.0095(2) 0.0194(3) 0.00031(18) 0.0003(3) 0.0004(2)
O1 0.0097(6) 0.0100(7) 0.0263(9) -0.0005(6) 0.0011(6) 0.0013(6)
O2 0.0097(6) 0.0112(7) 0.0286(10) 0.0017(6) -0.0011(6) -0.0023(6)
O3 0.0075(6) 0.0127(7) 0.0386(10) -0.0009(6) -0.0030(7) 0.0040(7)

loop_
_atom_type_symbol
_atom_type_description
_atom_type_scat_dispersion_real
_atom_type_scat_dispersion_imag
_atom_type_scat_source
C C 0.0033 0.0016 'International Tables Vol C Tables 4.2.6.8 and 6.1.1.4'
H H 0.0000 0.0000 'International Tables Vol C Tables 4.2.6.8 and 6.1.1.4'
N N 0.0061 0.0033 'International Tables Vol C Tables 4.2.6.8 and 6.1.1.4'
O O 0.0106 0.0060 'International Tables Vol C Tables 4.2.6.8 and 6.1.1.4'
P P 0.1023 0.0942 'International Tables Vol C Tables 4.2.6.8 and 6.1.1.4'

loop_
_geom_angle_atom_site_label_1
_geom_angle_atom_site_label_2
_geom_angle_atom_site_label_3
_geom_angle
N2 N1 H1n 109.5
N2 N1 H2n 109.5
H1n N1 H2n 109.5
N2 N1 H3n 109.5
H1n N1 H3n 109.5
H2n N1 H3n 109.5
N1 N2 C1 107.94(18)
N1 N2 C2 107.62(17)
C1 N2 C2 110.69(18)
N2 C1 H1a 109.5
N2 C1 H1b 109.5
H1a C1 H1b 109.5
N2 C1 H1c 109.5
H1a C1 H1c 109.5
H1b C1 H1c 109.5
N2 C2 H2a 109.5
N2 C2 H2b 109.5
H2a C2 H2b 109.5
N2 C2 H2c 109.5
H2a C2 H2c 109.5
H2b C2 H2c 109.5
O1 P1 O2 116.76(9)
O1 P1 O3 106.37(9)
O2 P1 O3 111.46(9)
O1 P1 H1 107.3
O2 P1 H1 107.3
O3 P1 H1 107.3
P1 O3 H1o 115.5

loop_
_geom_bond_atom_site_label_1
_geom_bond_atom_site_label_2
_geom_bond_distance
N1 N2 1.454(3)
N1 H1n 0.91
N1 H2n 0.91
N1 H3n 0.91
N2 C1 1.462(3)
N2 C2 1.463(3)
C1 H1a 0.98
C1 H1b 0.98
C1 H1c 0.98
C2 H2a 0.98
C2 H2b 0.98
C2 H2c 0.98
P1 O1 1.4982(15)
P1 O2 1.5003(16)
P1 O3 1.5638(16)
P1 H1 1.32
O3 H1o 0.8689

loop_
_geom_hbond_atom_site_label_D
_geom_hbond_atom_site_label_H
_geom_hbond_atom_site_label_A
_geom_hbond_site_symmetry_A
_geom_hbond_distance_DH
_geom_hbond_distance_HA
_geom_hbond_distance_DA
_geom_hbond_angle_DHA
N1 H1n O1 4 0.91 1.83 2.736(2) 176
N1 H2n O1 1_565 0.91 1.85 2.762(2) 176
N1 H3n O2 . 0.91 1.91 2.814(2) 175
O3 H1o O2 4 0.87 1.74 2.568(2) 159

_cod_database_fobs_code 2241794
